data_4025661
loop_
_publ_author_name
'Hidetsugu Tabata'
'Hiroyuki Suzuki'
'Kumi Akiba'
'Hideyo Takahashi'
'Hideaki Natsugari'

_publ_section_title
;
 Atropisomeric Properties of 7-, 8-, and 9-Membered-Ring Dibenzolactams:
 Conformation, Thermal Stability, and Chemical Reactivity
;
_journal_name_full 'Journal of Organic Chemistry'
_journal_page_first 5984
_journal_page_last 5993
_journal_paper_doi 10.1021/jo1013383
_journal_volume 75
_journal_year 2010
_chemical_absolute_configuration 'CHOOSE rm ad rmad syn or unk'
_chemical_formula_moiety 'C17 H17 N O '
_chemical_formula_sum 'C17 H17 N O'
_chemical_formula_weight 251.33
_space_group_IT_number 78
_symmetry_cell_setting tetragonal
_symmetry_Int_Tables_number 78
_symmetry_space_group_name_Hall 'P 4cw'
_symmetry_space_group_name_H-M 'P 43'
_cell_angle_alpha 90.0000
_cell_angle_beta 90.0000
_cell_angle_gamma 90.0000
_cell_formula_units_Z 4
_cell_length_a 10.00645(18)
_cell_length_b 10.00645(18)
_cell_length_c 13.4991(3)
_cell_measurement_reflns_used 8759
_cell_measurement_temperature 173.1
_cell_measurement_theta_max 68.1
_cell_measurement_theta_min 4.4
_cell_volume 1351.65(5)
_computing_cell_refinement PROCESS-AUTO
_computing_data_collection PROCESS-AUTO
_computing_data_reduction CrystalStructure
_computing_publication_material 'CrystalStructure 3.8'
_computing_structure_refinement CRYSTALS
_computing_structure_solution SIR92
_diffrn_detector_area_resol_mean 10.00
_diffrn_measured_fraction_theta_full 0.999
_diffrn_measured_fraction_theta_max 0.999
_diffrn_measurement_device_type 'Rigaku RAXIS-RAPID'
_diffrn_measurement_method \w
_diffrn_radiation_type 'Cu K\a'
_diffrn_radiation_wavelength 1.54187
_diffrn_reflns_av_R_equivalents 0.040
_diffrn_reflns_limit_h_max 12
_diffrn_reflns_limit_h_min -11
_diffrn_reflns_limit_k_max 12
_diffrn_reflns_limit_k_min -12
_diffrn_reflns_limit_l_max 16
_diffrn_reflns_limit_l_min -16
_diffrn_reflns_number 13906
_diffrn_reflns_theta_full 68.08
_diffrn_reflns_theta_max 68.08
_exptl_absorpt_coefficient_mu 0.597
_exptl_absorpt_correction_T_max 0.942
_exptl_absorpt_correction_T_min 0.795
_exptl_absorpt_correction_type multi-scan
_exptl_absorpt_process_details
;
    Higashi, T. (1995). Program for Absorption Correction.
    Rigaku Corporation, Tokyo, Japan.
;
_exptl_crystal_colour colorless
_exptl_crystal_density_diffrn 1.235
_exptl_crystal_density_method 'not measured'
_exptl_crystal_description block
_exptl_crystal_F_000 536.00
_exptl_crystal_size_max 0.30
_exptl_crystal_size_mid 0.30
_exptl_crystal_size_min 0.10
_refine_diff_density_max 0.48
_refine_diff_density_min -0.45
_refine_ls_abs_structure_details 'Flack, H. D. (1983), Acta Cryst. A39, 876-881.  1175 Friedel Pairs'
_refine_ls_abs_structure_Flack 0.3(4)
_refine_ls_extinction_coef 92(6)
_refine_ls_extinction_method 'Larson (1970) Crystallographic Computing eq. 22'
_refine_ls_goodness_of_fit_ref 1.020
_refine_ls_hydrogen_treatment refall
_refine_ls_number_parameters 191
_refine_ls_number_reflns 2469
_refine_ls_R_factor_gt 0.0404
_refine_ls_shift/su_max 0.0000
_refine_ls_structure_factor_coef Fsqd
_refine_ls_weighting_details 'w = 1/\s^2^(Fo^2^)'
_refine_ls_weighting_scheme sigma
_refine_ls_wR_factor_ref 0.1002
_reflns_number_gt 1776
_reflns_number_total 2469
_reflns_threshold_expression F^2^>2.0\s(F^2^)
_cod_data_source_file jo1013383_si_002.cif
_cod_data_source_block '_081029'
_cod_original_cell_volume 1351.65(4)
_cod_original_formula_sum 'C17 H17 N O '
_cod_database_code 4025661

loop_
_symmetry_equiv_pos_site_id
_symmetry_equiv_pos_as_xyz
1 +X,+Y,+Z
2 -Y,+X,3/4+Z
3 -X,-Y,1/2+Z
4 +Y,-X,1/4+Z

loop_
_atom_site_label
_atom_site_type_symbol
_atom_site_fract_x
_atom_site_fract_y
_atom_site_fract_z
_atom_site_U_iso_or_equiv
_atom_site_adp_type
_atom_site_occupancy
_atom_site_symmetry_multiplicity
_atom_site_calc_flag
_atom_site_refinement_flags
_atom_site_disorder_assembly
_atom_site_disorder_group
O(1) O 0.3635(2) -0.2303(2) -0.03356(18) 0.0593(7) Uani 1.00 1 d . . .
N(1) N 0.4951(2) -0.1333(2) 0.08182(17) 0.0352(6) Uani 1.00 1 d . . .
C(1) C 0.3238(2) 0.1169(2) 0.0024(2) 0.0355(7) Uani 1.00 1 d . . .
C(2) C 0.1865(3) 0.1332(2) -0.0078(2) 0.0414(9) Uani 1.00 1 d . . .
C(3) C 0.1063(3) 0.1657(3) 0.0721(2) 0.0437(9) Uani 1.00 1 d . . .
C(4) C 0.1617(3) 0.1817(2) 0.1651(2) 0.0418(8) Uani 1.00 1 d . . .
C(5) C 0.2976(2) 0.1637(2) 0.17640(19) 0.0362(8) Uani 1.00 1 d . . .
C(6) C 0.3799(2) 0.1295(2) 0.09739(19) 0.0308(7) Uani 1.00 1 d . . .
C(7) C 0.5247(2) 0.1057(2) 0.11811(18) 0.0290(7) Uani 1.00 1 d . . .
C(8) C 0.6074(3) 0.2112(2) 0.1511(2) 0.0367(8) Uani 1.00 1 d . . .
C(9) C 0.7353(3) 0.1809(3) 0.18350(19) 0.0430(9) Uani 1.00 1 d . . .
C(10) C 0.7846(2) 0.0524(3) 0.1825(2) 0.0424(9) Uani 1.00 1 d . . .
C(11) C 0.7070(2) -0.0508(2) 0.1477(2) 0.0359(7) Uani 1.00 1 d . . .
C(12) C 0.5765(2) -0.0237(2) 0.1144(2) 0.0329(7) Uani 1.00 1 d . . .
C(13) C 0.5576(3) 0.3532(3) 0.1531(2) 0.0576(11) Uani 1.00 1 d . . .
C(14) C 0.4102(3) 0.0917(3) -0.0862(2) 0.0508(9) Uani 1.00 1 d . . .
C(15) C 0.4896(2) -0.0396(3) -0.0857(2) 0.0440(9) Uani 1.00 1 d . . .
C(16) C 0.4423(2) -0.1416(3) -0.0107(2) 0.0403(8) Uani 1.00 1 d . . .
C(17) C 0.4644(3) -0.2360(3) 0.1550(2) 0.0522(10) Uani 1.00 1 d . . .
H(1) H 0.1471 0.1184 -0.0709 0.050 Uiso 1.00 1 c R . .
H(2) H 0.0127 0.1756 0.0632 0.053 Uiso 1.00 1 c R . .
H(3) H 0.1069 0.2066 0.2195 0.050 Uiso 1.00 1 c R . .
H(4) H 0.3361 0.1759 0.2401 0.044 Uiso 1.00 1 c R . .
H(5) H 0.7921 0.2507 0.2057 0.052 Uiso 1.00 1 c R . .
H(6) H 0.8717 0.0339 0.2071 0.051 Uiso 1.00 1 c R . .
H(7) H 0.7400 -0.1398 0.1465 0.043 Uiso 1.00 1 c R . .
H(8) H 0.5786 0.3947 0.0917 0.070 Uiso 1.00 1 c R . .
H(9) H 0.6011 0.3995 0.2054 0.070 Uiso 1.00 1 c R . .
H(10) H 0.4637 0.3558 0.1632 0.070 Uiso 1.00 1 c R . .
H(11) H 0.3534 0.0898 -0.1425 0.061 Uiso 1.00 1 c R . .
H(12) H 0.4717 0.1636 -0.0922 0.061 Uiso 1.00 1 c R . .
H(13) H 0.4875 -0.0781 -0.1500 0.053 Uiso 1.00 1 c R . .
H(14) H 0.5793 -0.0186 -0.0686 0.053 Uiso 1.00 1 c R . .
H(15) H 0.5314 -0.3033 0.1532 0.063 Uiso 1.00 1 c R . .
H(16) H 0.3799 -0.2748 0.1406 0.063 Uiso 1.00 1 c R . .
H(17) H 0.4621 -0.1967 0.2190 0.063 Uiso 1.00 1 c R . .

loop_
_atom_site_aniso_label
_atom_site_aniso_U_11
_atom_site_aniso_U_22
_atom_site_aniso_U_33
_atom_site_aniso_U_12
_atom_site_aniso_U_13
_atom_site_aniso_U_23
O(1) 0.0499(14) 0.0450(13) 0.0828(17) -0.0074(11) -0.0220(12) -0.0163(12)
N(1) 0.0291(12) 0.0332(13) 0.0434(13) -0.0020(10) -0.0017(10) -0.0045(10)
C(1) 0.0411(17) 0.0338(15) 0.0316(15) 0.0016(12) 0.0004(12) 0.0021(12)
C(2) 0.0438(18) 0.0418(17) 0.0386(18) 0.0002(13) -0.0090(14) 0.0008(14)
C(3) 0.0340(16) 0.0491(19) 0.0481(18) 0.0082(13) -0.0032(14) 0.0096(14)
C(4) 0.0415(17) 0.0455(17) 0.0383(16) 0.0122(13) 0.0112(13) 0.0105(14)
C(5) 0.0409(17) 0.0370(16) 0.0307(15) 0.0052(13) -0.0019(12) 0.0033(12)
C(6) 0.0336(14) 0.0305(14) 0.0282(13) 0.0008(11) 0.0007(12) 0.0032(11)
C(7) 0.0324(15) 0.0313(14) 0.0232(13) -0.0049(11) 0.0026(11) -0.0010(10)
C(8) 0.0425(16) 0.0360(16) 0.0317(14) -0.0089(13) 0.0032(12) 0.0009(12)
C(9) 0.0463(18) 0.053(2) 0.0299(16) -0.0201(15) -0.0042(13) -0.0028(13)
C(10) 0.0325(16) 0.063(2) 0.0320(16) -0.0048(14) -0.0008(13) 0.0050(14)
C(11) 0.0285(15) 0.0424(17) 0.0369(14) 0.0046(12) -0.0016(12) 0.0029(13)
C(12) 0.0311(15) 0.0394(16) 0.0282(14) -0.0030(12) -0.0004(11) 0.0005(12)
C(13) 0.066(2) 0.045(2) 0.062(2) -0.0162(17) 0.0147(18) -0.0055(17)
C(14) 0.060(2) 0.058(2) 0.0345(16) 0.0094(16) 0.0028(15) -0.0032(14)
C(15) 0.0392(18) 0.060(2) 0.0330(15) 0.0026(14) -0.0040(13) -0.0136(14)
C(16) 0.0326(16) 0.0403(17) 0.048(2) 0.0073(13) -0.0035(13) -0.0125(14)
C(17) 0.0446(19) 0.0433(19) 0.069(2) -0.0054(14) -0.0006(16) 0.0134(17)

loop_
_atom_type_symbol
_atom_type_description
_atom_type_scat_dispersion_real
_atom_type_scat_dispersion_imag
_atom_type_scat_source
C C 0.018 0.009
;
International Tables for Crystallography
(1992, Vol. C, Tables 4.2.6.8 and 6.1.1.4)
;
H H 0.000 0.000
;
International Tables for Crystallography
(1992, Vol. C, Table 6.1.1.4)
;
O O 0.049 0.032
;
International Tables for Crystallography
(1992, Vol. C, Tables 4.2.6.8 and 6.1.1.4)
;
N N 0.031 0.018
;
International Tables for Crystallography
(1992, Vol. C, Tables 4.2.6.8 and 6.1.1.4)
;

loop_
_geom_angle_atom_site_label_1
_geom_angle_atom_site_label_2
_geom_angle_atom_site_label_3
_geom_angle
_geom_angle_publ_flag
_geom_angle_site_symmetry_1
_geom_angle_site_symmetry_2
_geom_angle_site_symmetry_3
C(12) N(1) C(16) 123.3(2) yes . . .
C(12) N(1) C(17) 116.8(2) yes . . .
C(16) N(1) C(17) 119.8(2) yes . . .
C(2) C(1) C(6) 118.3(2) yes . . .
C(2) C(1) C(14) 120.8(2) yes . . .
C(6) C(1) C(14) 120.9(2) yes . . .
C(1) C(2) C(3) 121.5(2) yes . . .
C(2) C(3) C(4) 120.3(2) yes . . .
C(3) C(4) C(5) 118.7(2) yes . . .
C(4) C(5) C(6) 122.0(2) yes . . .
C(1) C(6) C(5) 119.1(2) yes . . .
C(1) C(6) C(7) 122.9(2) yes . . .
C(5) C(6) C(7) 118.0(2) yes . . .
C(6) C(7) C(8) 120.5(2) yes . . .
C(6) C(7) C(12) 120.1(2) yes . . .
C(8) C(7) C(12) 119.1(2) yes . . .
C(7) C(8) C(9) 118.4(2) yes . . .
C(7) C(8) C(13) 121.1(2) yes . . .
C(9) C(8) C(13) 120.5(2) yes . . .
C(8) C(9) C(10) 122.2(2) yes . . .
C(9) C(10) C(11) 120.1(2) yes . . .
C(10) C(11) C(12) 119.2(2) yes . . .
N(1) C(12) C(7) 120.6(2) yes . . .
N(1) C(12) C(11) 118.5(2) yes . . .
C(7) C(12) C(11) 120.8(2) yes . . .
C(1) C(14) C(15) 116.1(2) yes . . .
C(14) C(15) C(16) 114.7(2) yes . . .
O(1) C(16) N(1) 121.7(2) yes . . .
O(1) C(16) C(15) 121.4(2) yes . . .
N(1) C(16) C(15) 116.9(2) yes . . .
C(1) C(2) H(1) 118.7(3) no . . .
C(3) C(2) H(1) 119.7(3) no . . .
C(2) C(3) H(2) 119.8(3) no . . .
C(4) C(3) H(2) 119.9(3) no . . .
C(3) C(4) H(3) 120.2(3) no . . .
C(5) C(4) H(3) 121.1(3) no . . .
C(4) C(5) H(4) 118.9(3) no . . .
C(6) C(5) H(4) 119.1(3) no . . .
C(8) C(9) H(5) 119.4(3) no . . .
C(10) C(9) H(5) 118.4(3) no . . .
C(9) C(10) H(6) 120.4(3) no . . .
C(11) C(10) H(6) 119.4(3) no . . .
C(10) C(11) H(7) 120.9(3) no . . .
C(12) C(11) H(7) 119.9(3) no . . .
C(8) C(13) H(8) 108.9(3) no . . .
C(8) C(13) H(9) 108.7(3) no . . .
C(8) C(13) H(10) 110.8(3) no . . .
H(8) C(13) H(9) 109.5(4) no . . .
H(8) C(13) H(10) 109.5(4) no . . .
H(9) C(13) H(10) 109.5(4) no . . .
C(1) C(14) H(11) 107.3(3) no . . .
C(1) C(14) H(12) 108.4(3) no . . .
C(15) C(14) H(11) 107.2(3) no . . .
C(15) C(14) H(12) 108.3(3) no . . .
H(11) C(14) H(12) 109.5(4) no . . .
C(14) C(15) H(13) 109.4(3) no . . .
C(14) C(15) H(14) 107.5(3) no . . .
C(16) C(15) H(13) 109.3(3) no . . .
C(16) C(15) H(14) 106.3(3) no . . .
H(13) C(15) H(14) 109.5(3) no . . .
N(1) C(17) H(15) 109.5 no . . .
N(1) C(17) H(16) 109.7 no . . .
N(1) C(17) H(17) 109.2 no . . .
H(15) C(17) H(16) 109.5 no . . .
H(15) C(17) H(17) 109.5 no . . .
H(16) C(17) H(17) 109.5 no . . .

loop_
_geom_bond_atom_site_label_1
_geom_bond_atom_site_label_2
_geom_bond_distance
_geom_bond_publ_flag
_geom_bond_site_symmetry_1
_geom_bond_site_symmetry_2
O(1) C(16) 1.226(3) yes . .
N(1) C(12) 1.435(3) yes . .
N(1) C(16) 1.359(3) yes . .
N(1) C(17) 1.458(4) yes . .
C(1) C(2) 1.391(4) yes . .
C(1) C(6) 1.406(3) yes . .
C(1) C(14) 1.496(4) yes . .
C(2) C(3) 1.384(4) yes . .
C(3) C(4) 1.381(4) yes . .
C(4) C(5) 1.381(4) yes . .
C(5) C(6) 1.390(3) yes . .
C(6) C(7) 1.495(3) yes . .
C(7) C(8) 1.414(3) yes . .
C(7) C(12) 1.396(3) yes . .
C(8) C(9) 1.386(4) yes . .
C(8) C(13) 1.506(4) yes . .
C(9) C(10) 1.377(4) yes . .
C(10) C(11) 1.375(4) yes . .
C(11) C(12) 1.407(3) yes . .
C(14) C(15) 1.535(4) yes . .
C(15) C(16) 1.514(4) yes . .
C(2) H(1) 0.950(4) no . .
C(3) H(2) 0.950(4) no . .
C(4) H(3) 0.950(4) no . .
C(5) H(4) 0.950(3) no . .
C(9) H(5) 0.950(4) no . .
C(10) H(6) 0.950(3) no . .
C(11) H(7) 0.950(4) no . .
C(13) H(8) 0.950(4) no . .
C(13) H(9) 0.950(4) no . .
C(13) H(10) 0.950(5) no . .
C(14) H(11) 0.950(4) no . .
C(14) H(12) 0.950(4) no . .
C(15) H(13) 0.950(4) no . .
C(15) H(14) 0.950(4) no . .
C(17) H(15) 0.950 no . .
C(17) H(16) 0.950 no . .
C(17) H(17) 0.950 no . .

loop_
_geom_contact_atom_site_label_1
_geom_contact_atom_site_label_2
_geom_contact_distance
_geom_contact_publ_flag
_geom_contact_site_symmetry_1
_geom_contact_site_symmetry_2
O(1) N(1) 2.259(3) ? . .
O(1) C(1) 3.530(3) ? . .
O(1) C(11) 3.323(3) ? . 2_544
O(1) C(12) 3.579(3) ? . .
O(1) C(14) 3.332(4) ? . .
O(1) C(15) 2.394(3) ? . .
O(1) C(17) 2.738(4) ? . .
O(1) C(17) 3.413(3) ? . 2_544
N(1) O(1) 2.259(3) ? . .
N(1) C(1) 3.218(3) ? . .
N(1) C(6) 2.879(3) ? . .
N(1) C(7) 2.459(3) ? . .
N(1) C(11) 2.442(3) ? . .
N(1) C(14) 3.306(3) ? . .
N(1) C(15) 2.449(3) ? . .
C(1) O(1) 3.530(3) ? . .
C(1) N(1) 3.218(3) ? . .
C(1) C(3) 2.421(4) ? . .
C(1) C(4) 2.807(4) ? . .
C(1) C(5) 2.410(3) ? . .
C(1) C(7) 2.549(3) ? . .
C(1) C(12) 3.265(3) ? . .
C(1) C(15) 2.573(4) ? . .
C(1) C(16) 2.851(4) ? . .
C(2) C(4) 2.397(4) ? . .
C(2) C(5) 2.742(3) ? . .
C(2) C(6) 2.401(3) ? . .
C(2) C(14) 2.510(4) ? . .
C(2) C(17) 3.552(4) ? . 2_554
C(3) C(1) 2.421(4) ? . .
C(3) C(4) 3.579(4) ? . 2_554
C(3) C(5) 2.376(4) ? . .
C(3) C(5) 3.594(4) ? . 2_554
C(3) C(6) 2.782(3) ? . .
C(4) C(1) 2.807(4) ? . .
C(4) C(2) 2.397(4) ? . .
C(4) C(3) 3.579(4) ? . 4_555
C(4) C(6) 2.424(3) ? . .
C(5) C(1) 2.410(3) ? . .
C(5) C(2) 2.742(3) ? . .
C(5) C(3) 2.376(4) ? . .
C(5) C(3) 3.594(4) ? . 4_555
C(5) C(7) 2.474(3) ? . .
C(5) C(8) 3.155(4) ? . .
C(5) C(12) 3.465(3) ? . .
C(5) C(13) 3.235(4) ? . .
C(6) N(1) 2.879(3) ? . .
C(6) C(2) 2.401(3) ? . .
C(6) C(3) 2.782(3) ? . .
C(6) C(4) 2.424(3) ? . .
C(6) C(8) 2.526(3) ? . .
C(6) C(12) 2.505(3) ? . .
C(6) C(13) 2.956(4) ? . .
C(6) C(14) 2.525(3) ? . .
C(6) C(15) 3.191(3) ? . .
C(6) C(16) 3.144(3) ? . .
C(7) N(1) 2.459(3) ? . .
C(7) C(1) 2.549(3) ? . .
C(7) C(5) 2.474(3) ? . .
C(7) C(9) 2.405(3) ? . .
C(7) C(10) 2.794(3) ? . .
C(7) C(11) 2.437(3) ? . .
C(7) C(13) 2.543(4) ? . .
C(7) C(14) 2.989(3) ? . .
C(7) C(15) 3.132(3) ? . .
C(7) C(16) 3.135(3) ? . .
C(7) C(17) 3.508(4) ? . .
C(8) C(5) 3.155(4) ? . .
C(8) C(6) 2.526(3) ? . .
C(8) C(10) 2.419(4) ? . .
C(8) C(11) 2.806(4) ? . .
C(8) C(12) 2.422(4) ? . .
C(9) C(7) 2.405(3) ? . .
C(9) C(11) 2.385(4) ? . .
C(9) C(12) 2.754(4) ? . .
C(9) C(13) 2.511(4) ? . .
C(10) C(7) 2.794(3) ? . .
C(10) C(8) 2.419(4) ? . .
C(10) C(12) 2.400(3) ? . .
C(11) O(1) 3.323(3) ? . 4_655
C(11) N(1) 2.442(3) ? . .
C(11) C(7) 2.437(3) ? . .
C(11) C(8) 2.806(4) ? . .
C(11) C(9) 2.385(4) ? . .
C(11) C(16) 3.523(3) ? . .
C(11) C(17) 3.056(4) ? . .
C(12) O(1) 3.579(3) ? . .
C(12) C(1) 3.265(3) ? . .
C(12) C(5) 3.465(3) ? . .
C(12) C(6) 2.505(3) ? . .
C(12) C(8) 2.422(4) ? . .
C(12) C(9) 2.754(4) ? . .
C(12) C(10) 2.400(3) ? . .
C(12) C(14) 3.382(4) ? . .
C(12) C(15) 2.843(3) ? . .
C(12) C(16) 2.460(3) ? . .
C(12) C(17) 2.464(4) ? . .
C(13) C(5) 3.235(4) ? . .
C(13) C(6) 2.956(4) ? . .
C(13) C(7) 2.543(4) ? . .
C(13) C(9) 2.511(4) ? . .
C(14) O(1) 3.332(4) ? . .
C(14) N(1) 3.306(3) ? . .
C(14) C(2) 2.510(4) ? . .
C(14) C(6) 2.525(3) ? . .
C(14) C(7) 2.989(3) ? . .
C(14) C(12) 3.382(4) ? . .
C(14) C(16) 2.568(4) ? . .
C(15) O(1) 2.394(3) ? . .
C(15) N(1) 2.449(3) ? . .
C(15) C(1) 2.573(4) ? . .
C(15) C(6) 3.191(3) ? . .
C(15) C(7) 3.132(3) ? . .
C(15) C(12) 2.843(3) ? . .
C(16) C(1) 2.851(4) ? . .
C(16) C(6) 3.144(3) ? . .
C(16) C(7) 3.135(3) ? . .
C(16) C(11) 3.523(3) ? . .
C(16) C(12) 2.460(3) ? . .
C(16) C(14) 2.568(4) ? . .
C(16) C(17) 2.438(4) ? . .
C(17) O(1) 2.738(4) ? . .
C(17) O(1) 3.413(3) ? . 4_655
C(17) C(2) 3.552(4) ? . 4_555
C(17) C(7) 3.508(4) ? . .
C(17) C(11) 3.056(4) ? . .
C(17) C(12) 2.464(4) ? . .
C(17) C(16) 2.438(4) ? . .
O(1) H(7) 2.447(3) ? . 2_544
O(1) H(8) 3.514(4) ? . 2_644
O(1) H(9) 2.914(4) ? . 2_644
O(1) H(11) 3.526(4) ? . .
O(1) H(11) 3.555(3) ? . 4_555
O(1) H(13) 2.516(3) ? . .
O(1) H(14) 3.061(3) ? . .
O(1) H(15) 3.116 ? . .
O(1) H(15) 2.604 ? . 2_544
O(1) H(16) 2.398 ? . .
O(1) H(17) 3.565 ? . .
O(1) H(17) 3.502 ? . 2_544
N(1) H(5) 3.150(3) ? . 2_644
N(1) H(7) 2.602(3) ? . .
N(1) H(9) 3.330(3) ? . 2_644
N(1) H(13) 3.179(3) ? . .
N(1) H(14) 2.480(3) ? . .
N(1) H(15) 1.988 ? . .
N(1) H(16) 1.991 ? . .
N(1) H(17) 1.985 ? . .
C(1) H(1) 2.026(4) ? . .
C(1) H(2) 3.273(4) ? . .
C(1) H(4) 3.266(3) ? . .
C(1) H(10) 3.520(4) ? . .
C(1) H(11) 1.997(4) ? . .
C(1) H(12) 2.009(4) ? . .
C(1) H(13) 3.275(4) ? . .
C(1) H(14) 3.048(4) ? . .
C(1) H(16) 3.073 ? . 2_554
C(2) H(2) 2.031(4) ? . .
C(2) H(3) 3.255(4) ? . .
C(2) H(6) 3.455(4) ? . 2_544
C(2) H(11) 2.507(4) ? . .
C(2) H(12) 3.088(4) ? . .
C(2) H(16) 2.959 ? . 2_554
C(2) H(17) 3.308 ? . 2_554
C(3) H(1) 2.030(4) ? . .
C(3) H(1) 3.448(4) ? . 4_555
C(3) H(3) 2.031(4) ? . .
C(3) H(3) 3.475(4) ? . 2_554
C(3) H(4) 3.230(4) ? . .
C(3) H(4) 3.480(4) ? . 2_554
C(3) H(6) 3.251(4) ? . 1_455
C(3) H(14) 3.202(4) ? . 4_565
C(3) H(17) 3.399 ? . 2_554
C(4) H(1) 3.252(4) ? . .
C(4) H(1) 3.324(4) ? . 4_555
C(4) H(2) 2.029(4) ? . .
C(4) H(2) 2.793(4) ? . 4_555
C(4) H(4) 2.019(4) ? . .
C(4) H(6) 3.306(4) ? . 1_455
C(4) H(10) 3.488(4) ? . .
C(4) H(12) 3.470(4) ? . 4_565
C(4) H(14) 3.003(4) ? . 4_565
C(5) H(1) 3.590(3) ? . 4_555
C(5) H(2) 3.237(4) ? . .
C(5) H(2) 2.832(4) ? . 4_555
C(5) H(3) 2.041(4) ? . .
C(5) H(8) 3.546(4) ? . 4_565
C(5) H(10) 2.547(4) ? . .
C(5) H(13) 3.293(3) ? . 3_655
C(6) H(1) 3.256(3) ? . .
C(6) H(3) 3.282(3) ? . .
C(6) H(4) 2.029(3) ? . .
C(6) H(8) 3.317(4) ? . .
C(6) H(10) 2.573(4) ? . .
C(6) H(11) 3.274(3) ? . .
C(6) H(12) 2.740(3) ? . .
C(6) H(14) 3.347(3) ? . .
C(7) H(3) 3.354(3) ? . 2_654
C(7) H(4) 2.601(3) ? . .
C(7) H(5) 3.266(4) ? . .
C(7) H(7) 3.290(3) ? . .
C(7) H(8) 2.963(4) ? . .
C(7) H(9) 3.258(4) ? . .
C(7) H(10) 2.647(4) ? . .
C(7) H(12) 2.946(3) ? . .
C(7) H(13) 3.144(3) ? . 3_655
C(7) H(14) 2.863(3) ? . .
C(7) H(17) 3.377 ? . .
C(8) H(3) 3.250(4) ? . 2_654
C(8) H(4) 2.990(4) ? . .
C(8) H(4) 3.314(3) ? . 2_654
C(8) H(5) 2.028(4) ? . .
C(8) H(6) 3.272(4) ? . .
C(8) H(8) 2.024(4) ? . .
C(8) H(9) 2.022(4) ? . .
C(8) H(10) 2.047(4) ? . .
C(8) H(12) 3.586(4) ? . .
C(8) H(13) 3.144(4) ? . 3_655
C(9) H(2) 3.216(4) ? . 1_655
C(9) H(3) 3.038(3) ? . 2_654
C(9) H(4) 3.165(3) ? . 2_654
C(9) H(6) 2.031(4) ? . .
C(9) H(7) 3.248(4) ? . .
C(9) H(7) 3.234(3) ? . 4_665
C(9) H(8) 2.928(4) ? . .
C(9) H(9) 2.584(4) ? . .
C(9) H(10) 3.244(4) ? . .
C(9) H(13) 3.328(4) ? . 3_655
C(9) H(14) 3.439(4) ? . 4_665
C(10) H(2) 3.053(4) ? . 1_655
C(10) H(3) 2.927(4) ? . 2_654
C(10) H(5) 2.011(4) ? . .
C(10) H(7) 2.033(4) ? . .
C(10) H(11) 3.084(4) ? . 3_655
C(10) H(13) 3.549(3) ? . 3_655
C(11) H(3) 3.003(4) ? . 2_654
C(11) H(5) 3.232(4) ? . .
C(11) H(5) 3.060(3) ? . 2_644
C(11) H(6) 2.019(3) ? . .
C(11) H(11) 2.922(4) ? . 3_655
C(11) H(13) 3.593(3) ? . 3_655
C(11) H(14) 3.203(3) ? . .
C(11) H(15) 3.078 ? . .
C(11) H(17) 3.010 ? . .
C(12) H(3) 3.200(3) ? . 2_654
C(12) H(4) 3.558(3) ? . .
C(12) H(5) 3.313(3) ? . 2_644
C(12) H(6) 3.258(3) ? . .
C(12) H(7) 2.053(3) ? . .
C(12) H(11) 3.419(4) ? . 3_655
C(12) H(12) 3.520(4) ? . .
C(12) H(13) 3.400(3) ? . 3_655
C(12) H(14) 2.472(3) ? . .
C(12) H(15) 2.882 ? . .
C(12) H(16) 3.210 ? . .
C(12) H(17) 2.510 ? . .
C(13) H(4) 3.072(4) ? . .
C(13) H(4) 3.461(4) ? . 2_654
C(13) H(5) 2.658(4) ? . .
C(13) H(8) 3.099(4) ? . 4_565
C(13) H(10) 3.529(4) ? . 2_654
C(13) H(15) 3.447 ? . 1_565
C(14) H(1) 2.654(4) ? . .
C(14) H(13) 2.057(4) ? . .
C(14) H(14) 2.034(4) ? . .
C(14) H(16) 3.202 ? . 2_554
C(14) H(17) 3.107 ? . 3_654
C(15) H(3) 3.456(4) ? . 2_654
C(15) H(4) 3.230(3) ? . 3_654
C(15) H(5) 3.146(4) ? . 2_644
C(15) H(11) 2.030(4) ? . .
C(15) H(12) 2.043(4) ? . .
C(15) H(17) 3.574 ? . 3_654
C(16) H(5) 3.174(4) ? . 2_644
C(16) H(7) 3.483(3) ? . 2_544
C(16) H(9) 3.056(4) ? . 2_644
C(16) H(11) 3.054(4) ? . .
C(16) H(12) 3.260(4) ? . .
C(16) H(13) 2.036(4) ? . .
C(16) H(14) 2.001(4) ? . .
C(16) H(15) 2.882 ? . .
C(16) H(16) 2.517 ? . .
C(16) H(17) 3.155 ? . .
C(17) H(1) 3.590(4) ? . 4_555
C(17) H(7) 2.923(4) ? . .
C(17) H(9) 3.431(4) ? . 2_644
C(17) H(11) 3.597(4) ? . 3_655
C(17) H(12) 3.548(4) ? . 3_655
H(1) C(1) 2.026(4) ? . .
H(1) C(3) 2.030(4) ? . .
H(1) C(3) 3.448(4) ? . 2_554
H(1) C(4) 3.252(4) ? . .
H(1) C(4) 3.324(4) ? . 2_554
H(1) C(5) 3.590(4) ? . 2_554
H(1) C(6) 3.256(3) ? . .
H(1) C(14) 2.654(4) ? . .
H(1) C(17) 3.590(4) ? . 2_554
H(1) H(2) 2.327(4) ? . .
H(1) H(3) 3.583(4) ? . 2_554
H(1) H(6) 3.085(4) ? . 2_544
H(1) H(6) 3.368(4) ? . 3_654
H(1) H(11) 2.298(4) ? . .
H(1) H(12) 3.292(4) ? . .
H(1) H(16) 2.958 ? . 2_554
H(1) H(17) 3.517 ? . 2_554
H(2) C(1) 3.273(4) ? . .
H(2) C(2) 2.031(4) ? . .
H(2) C(4) 2.029(4) ? . .
H(2) C(4) 2.793(4) ? . 2_554
H(2) C(5) 3.237(4) ? . .
H(2) C(5) 2.832(4) ? . 2_554
H(2) C(9) 3.216(4) ? . 1_455
H(2) C(10) 3.053(4) ? . 1_455
H(2) H(1) 2.327(4) ? . .
H(2) H(3) 2.332(4) ? . .
H(2) H(3) 2.624(4) ? . 2_554
H(2) H(4) 2.668(4) ? . 2_554
H(2) H(5) 3.023(4) ? . 1_455
H(2) H(6) 2.787(4) ? . 1_455
H(2) H(6) 3.394(4) ? . 2_544
H(2) H(13) 3.527(4) ? . 4_565
H(2) H(14) 2.943(4) ? . 4_565
H(3) C(2) 3.255(4) ? . .
H(3) C(3) 2.031(4) ? . .
H(3) C(3) 3.475(4) ? . 4_555
H(3) C(5) 2.041(4) ? . .
H(3) C(6) 3.282(3) ? . .
H(3) C(7) 3.354(3) ? . 4_565
H(3) C(8) 3.250(4) ? . 4_565
H(3) C(9) 3.038(3) ? . 4_565
H(3) C(10) 2.927(4) ? . 4_565
H(3) C(11) 3.003(4) ? . 4_565
H(3) C(12) 3.200(4) ? . 4_565
H(3) C(15) 3.456(4) ? . 4_565
H(3) H(1) 3.583(4) ? . 4_555
H(3) H(2) 2.332(4) ? . .
H(3) H(2) 2.624(4) ? . 4_555
H(3) H(4) 2.330(4) ? . .
H(3) H(5) 3.186(4) ? . 1_455
H(3) H(5) 3.498(3) ? . 4_565
H(3) H(6) 2.925(4) ? . 1_455
H(3) H(6) 3.380(4) ? . 4_565
H(3) H(7) 3.477(4) ? . 4_565
H(3) H(12) 3.373(4) ? . 4_565
H(3) H(14) 2.536(4) ? . 4_565
H(4) C(1) 3.266(3) ? . .
H(4) C(3) 3.230(4) ? . .
H(4) C(3) 3.480(4) ? . 4_555
H(4) C(4) 2.019(4) ? . .
H(4) C(6) 2.029(3) ? . .
H(4) C(7) 2.601(3) ? . .
H(4) C(8) 2.990(4) ? . .
H(4) C(8) 3.314(3) ? . 4_565
H(4) C(9) 3.165(3) ? . 4_565
H(4) C(12) 3.558(3) ? . .
H(4) C(13) 3.072(4) ? . .
H(4) C(13) 3.461(4) ? . 4_565
H(4) C(15) 3.230(3) ? . 3_655
H(4) H(2) 2.668(4) ? . 4_555
H(4) H(3) 2.330(4) ? . .
H(4) H(5) 3.050(3) ? . 4_565
H(4) H(8) 2.874(4) ? . 4_565
H(4) H(9) 3.501(4) ? . .
H(4) H(10) 2.438(4) ? . .
H(4) H(13) 2.505(3) ? . 3_655
H(4) H(14) 3.141(3) ? . 3_655
H(5) N(1) 3.150(3) ? . 4_665
H(5) C(7) 3.266(4) ? . .
H(5) C(8) 2.028(4) ? . .
H(5) C(10) 2.011(4) ? . .
H(5) C(11) 3.232(4) ? . .
H(5) C(11) 3.060(3) ? . 4_665
H(5) C(12) 3.313(3) ? . 4_665
H(5) C(13) 2.658(4) ? . .
H(5) C(15) 3.146(4) ? . 4_665
H(5) C(16) 3.174(4) ? . 4_665
H(5) H(2) 3.023(4) ? . 1_655
H(5) H(3) 3.186(4) ? . 1_655
H(5) H(3) 3.498(3) ? . 2_654
H(5) H(4) 3.050(3) ? . 2_654
H(5) H(6) 2.311(4) ? . .
H(5) H(7) 2.665(3) ? . 4_665
H(5) H(8) 3.001(4) ? . .
H(5) H(9) 2.423(4) ? . .
H(5) H(10) 3.498(4) ? . .
H(5) H(13) 3.253(4) ? . 4_665
H(5) H(14) 2.567(4) ? . 4_665
H(5) H(15) 3.573 ? . 4_665
H(6) C(2) 3.455(4) ? . 4_655
H(6) C(3) 3.251(4) ? . 1_655
H(6) C(4) 3.306(4) ? . 1_655
H(6) C(8) 3.272(4) ? . .
H(6) C(9) 2.031(4) ? . .
H(6) C(11) 2.019(3) ? . .
H(6) C(12) 3.258(3) ? . .
H(6) H(1) 3.368(4) ? . 3_655
H(6) H(1) 3.085(4) ? . 4_655
H(6) H(2) 2.787(4) ? . 1_655
H(6) H(2) 3.394(4) ? . 4_655
H(6) H(3) 2.925(4) ? . 1_655
H(6) H(3) 3.380(4) ? . 2_654
H(6) H(5) 2.311(4) ? . .
H(6) H(7) 2.330(4) ? . .
H(6) H(7) 3.416(4) ? . 4_665
H(6) H(11) 3.276(4) ? . 3_655
H(7) O(1) 2.447(3) ? . 4_655
H(7) N(1) 2.602(3) ? . .
H(7) C(7) 3.290(3) ? . .
H(7) C(9) 3.248(4) ? . .
H(7) C(9) 3.234(3) ? . 2_644
H(7) C(10) 2.033(4) ? . .
H(7) C(12) 2.053(3) ? . .
H(7) C(16) 3.483(4) ? . 4_655
H(7) C(17) 2.923(4) ? . .
H(7) H(3) 3.477(4) ? . 2_654
H(7) H(5) 2.665(3) ? . 2_644
H(7) H(6) 2.330(4) ? . .
H(7) H(6) 3.416(3) ? . 2_644
H(7) H(11) 3.039(4) ? . 3_655
H(7) H(14) 3.534(3) ? . .
H(7) H(15) 2.653 ? . .
H(7) H(17) 3.002 ? . .
H(8) O(1) 3.514(4) ? . 4_665
H(8) C(5) 3.546(4) ? . 2_654
H(8) C(6) 3.317(4) ? . .
H(8) C(7) 2.963(4) ? . .
H(8) C(8) 2.024(4) ? . .
H(8) C(9) 2.928(4) ? . .
H(8) C(13) 3.099(4) ? . 2_654
H(8) H(4) 2.874(4) ? . 2_654
H(8) H(5) 3.001(4) ? . .
H(8) H(9) 1.551(4) ? . .
H(8) H(9) 2.776(4) ? . 2_654
H(8) H(10) 1.551(4) ? . .
H(8) H(10) 2.591(4) ? . 2_654
H(8) H(12) 3.557(4) ? . .
H(8) H(15) 3.170 ? . 1_565
H(9) O(1) 2.914(3) ? . 4_665
H(9) N(1) 3.330(4) ? . 4_665
H(9) C(7) 3.258(4) ? . .
H(9) C(8) 2.022(4) ? . .
H(9) C(9) 2.584(4) ? . .
H(9) C(16) 3.056(4) ? . 4_665
H(9) C(17) 3.431(4) ? . 4_665
H(9) H(4) 3.501(4) ? . .
H(9) H(5) 2.423(4) ? . .
H(9) H(8) 1.551(4) ? . .
H(9) H(8) 2.776(4) ? . 4_565
H(9) H(10) 1.551(4) ? . .
H(9) H(15) 3.135 ? . 1_565
H(9) H(15) 2.920 ? . 4_665
H(9) H(16) 3.559 ? . 4_665
H(10) C(1) 3.520(4) ? . .
H(10) C(4) 3.488(4) ? . .
H(10) C(5) 2.547(4) ? . .
H(10) C(6) 2.573(4) ? . .
H(10) C(7) 2.647(4) ? . .
H(10) C(8) 2.047(4) ? . .
H(10) C(9) 3.244(4) ? . .
H(10) C(13) 3.529(4) ? . 4_565
H(10) H(4) 2.438(4) ? . .
H(10) H(5) 3.498(4) ? . .
H(10) H(8) 1.551(4) ? . .
H(10) H(8) 2.591(4) ? . 4_565
H(10) H(9) 1.551(4) ? . .
H(10) H(12) 3.464(4) ? . 4_565
H(10) H(15) 3.481 ? . 1_565
H(11) O(1) 3.526(4) ? . .
H(11) O(1) 3.555(3) ? . 2_554
H(11) C(1) 1.997(4) ? . .
H(11) C(2) 2.507(4) ? . .
H(11) C(6) 3.274(3) ? . .
H(11) C(10) 3.084(4) ? . 3_654
H(11) C(11) 2.922(4) ? . 3_654
H(11) C(12) 3.419(4) ? . 3_654
H(11) C(15) 2.030(4) ? . .
H(11) C(16) 3.054(4) ? . .
H(11) C(17) 3.597(4) ? . 3_654
H(11) H(1) 2.298(4) ? . .
H(11) H(6) 3.276(4) ? . 3_654
H(11) H(7) 3.039(4) ? . 3_654
H(11) H(12) 1.551(4) ? . .
H(11) H(13) 2.153(4) ? . .
H(11) H(14) 2.698(4) ? . .
H(11) H(16) 3.041 ? . 2_554
H(11) H(17) 2.836 ? . 3_654
H(12) C(1) 2.009(4) ? . .
H(12) C(2) 3.088(4) ? . .
H(12) C(4) 3.470(4) ? . 2_654
H(12) C(6) 2.740(3) ? . .
H(12) C(7) 2.946(3) ? . .
H(12) C(8) 3.586(4) ? . .
H(12) C(12) 3.520(4) ? . .
H(12) C(15) 2.043(4) ? . .
H(12) C(16) 3.260(4) ? . .
H(12) C(17) 3.548(4) ? . 3_654
H(12) H(1) 3.292(4) ? . .
H(12) H(3) 3.373(4) ? . 2_654
H(12) H(8) 3.557(4) ? . .
H(12) H(10) 3.464(4) ? . 2_654
H(12) H(11) 1.551(4) ? . .
H(12) H(13) 2.547(4) ? . .
H(12) H(14) 2.141(4) ? . .
H(12) H(16) 2.936 ? . 2_554
H(12) H(17) 2.654 ? . 3_654
H(13) O(1) 2.516(3) ? . .
H(13) N(1) 3.179(3) ? . .
H(13) C(1) 3.275(4) ? . .
H(13) C(5) 3.293(3) ? . 3_654
H(13) C(7) 3.144(3) ? . 3_654
H(13) C(8) 3.144(4) ? . 3_654
H(13) C(9) 3.328(4) ? . 3_654
H(13) C(10) 3.549(3) ? . 3_654
H(13) C(11) 3.593(3) ? . 3_654
H(13) C(12) 3.400(3) ? . 3_654
H(13) C(14) 2.057(4) ? . .
H(13) C(16) 2.036(4) ? . .
H(13) H(2) 3.527(4) ? . 2_654
H(13) H(4) 2.505(3) ? . 3_654
H(13) H(5) 3.253(4) ? . 2_644
H(13) H(11) 2.153(4) ? . .
H(13) H(12) 2.547(4) ? . .
H(13) H(14) 1.551(4) ? . .
H(13) H(17) 3.308 ? . 3_654
H(14) O(1) 3.061(3) ? . .
H(14) N(1) 2.480(3) ? . .
H(14) C(1) 3.048(4) ? . .
H(14) C(3) 3.202(4) ? . 2_654
H(14) C(4) 3.003(4) ? . 2_654
H(14) C(6) 3.347(3) ? . .
H(14) C(7) 2.863(3) ? . .
H(14) C(9) 3.439(4) ? . 2_644
H(14) C(11) 3.203(3) ? . .
H(14) C(12) 2.472(3) ? . .
H(14) C(14) 2.034(4) ? . .
H(14) C(16) 2.001(4) ? . .
H(14) H(2) 2.943(4) ? . 2_654
H(14) H(3) 2.536(4) ? . 2_654
H(14) H(4) 3.141(3) ? . 3_654
H(14) H(5) 2.567(4) ? . 2_644
H(14) H(7) 3.534(3) ? . .
H(14) H(11) 2.698(4) ? . .
H(14) H(12) 2.141(4) ? . .
H(14) H(13) 1.551(4) ? . .
H(15) O(1) 3.116 ? . .
H(15) O(1) 2.604 ? . 4_655
H(15) N(1) 1.988 ? . .
H(15) C(11) 3.078 ? . .
H(15) C(12) 2.882 ? . .
H(15) C(13) 3.447 ? . 1_545
H(15) C(16) 2.882 ? . .
H(15) H(5) 3.573 ? . 2_644
H(15) H(7) 2.653 ? . .
H(15) H(8) 3.170 ? . 1_545
H(15) H(9) 3.135 ? . 1_545
H(15) H(9) 2.920 ? . 2_644
H(15) H(10) 3.481 ? . 1_545
H(15) H(16) 1.551 ? . .
H(15) H(17) 1.551 ? . .
H(16) O(1) 2.398 ? . .
H(16) N(1) 1.991 ? . .
H(16) C(1) 3.073 ? . 4_555
H(16) C(2) 2.959 ? . 4_555
H(16) C(12) 3.210 ? . .
H(16) C(14) 3.202 ? . 4_555
H(16) C(16) 2.517 ? . .
H(16) H(1) 2.958 ? . 4_555
H(16) H(9) 3.559 ? . 2_644
H(16) H(11) 3.041 ? . 4_555
H(16) H(12) 2.936 ? . 4_555
H(16) H(15) 1.551 ? . .
H(16) H(17) 1.551 ? . .
H(17) O(1) 3.565 ? . .
H(17) O(1) 3.502 ? . 4_655
H(17) N(1) 1.985 ? . .
H(17) C(2) 3.308 ? . 4_555
H(17) C(3) 3.399 ? . 4_555
H(17) C(7) 3.377 ? . .
H(17) C(11) 3.010 ? . .
H(17) C(12) 2.510 ? . .
H(17) C(14) 3.107 ? . 3_655
H(17) C(15) 3.574 ? . 3_655
H(17) C(16) 3.155 ? . .
H(17) H(1) 3.517 ? . 4_555
H(17) H(7) 3.002 ? . .
H(17) H(11) 2.836 ? . 3_655
H(17) H(12) 2.654 ? . 3_655
H(17) H(13) 3.308 ? . 3_655
H(17) H(15) 1.551 ? . .
H(17) H(16) 1.551 ? . .

loop_
_geom_torsion_atom_site_label_1
_geom_torsion_atom_site_label_2
_geom_torsion_atom_site_label_3
_geom_torsion_atom_site_label_4
_geom_torsion
_geom_torsion_publ_flag
_geom_torsion_site_symmetry_1
_geom_torsion_site_symmetry_2
_geom_torsion_site_symmetry_3
_geom_torsion_site_symmetry_4
C(12) N(1) C(16) O(1) -173.3(2) ? . . . .
C(12) N(1) C(16) C(15) 9.1(3) ? . . . .
C(16) N(1) C(12) C(7) 62.3(3) ? . . . .
C(16) N(1) C(12) C(11) -121.1(2) ? . . . .
C(17) N(1) C(12) C(7) -114.8(2) ? . . . .
C(17) N(1) C(12) C(11) 61.7(3) ? . . . .
C(17) N(1) C(16) O(1) 3.7(4) ? . . . .
C(17) N(1) C(16) C(15) -173.9(2) ? . . . .
C(2) C(1) C(6) C(5) -2.9(3) ? . . . .
C(2) C(1) C(6) C(7) 176.1(2) ? . . . .
C(6) C(1) C(2) C(3) 2.2(4) ? . . . .
C(2) C(1) C(14) C(15) -120.1(3) ? . . . .
C(14) C(1) C(2) C(3) -175.5(2) ? . . . .
C(6) C(1) C(14) C(15) 62.3(3) ? . . . .
C(14) C(1) C(6) C(5) 174.8(2) ? . . . .
C(14) C(1) C(6) C(7) -6.2(4) ? . . . .
C(1) C(2) C(3) C(4) -0.5(4) ? . . . .
C(2) C(3) C(4) C(5) -0.5(4) ? . . . .
C(3) C(4) C(5) C(6) -0.3(4) ? . . . .
C(4) C(5) C(6) C(1) 2.0(4) ? . . . .
C(4) C(5) C(6) C(7) -177.1(2) ? . . . .
C(1) C(6) C(7) C(8) 115.6(2) ? . . . .
C(1) C(6) C(7) C(12) -70.7(3) ? . . . .
C(5) C(6) C(7) C(8) -65.4(3) ? . . . .
C(5) C(6) C(7) C(12) 108.3(2) ? . . . .
C(6) C(7) C(8) C(9) 170.5(2) ? . . . .
C(6) C(7) C(8) C(13) -8.4(3) ? . . . .
C(6) C(7) C(12) N(1) 5.9(3) ? . . . .
C(6) C(7) C(12) C(11) -170.6(2) ? . . . .
C(8) C(7) C(12) N(1) 179.7(2) ? . . . .
C(8) C(7) C(12) C(11) 3.2(3) ? . . . .
C(12) C(7) C(8) C(9) -3.3(3) ? . . . .
C(12) C(7) C(8) C(13) 177.9(2) ? . . . .
C(7) C(8) C(9) C(10) 1.4(4) ? . . . .
C(13) C(8) C(9) C(10) -179.7(2) ? . . . .
C(8) C(9) C(10) C(11) 0.7(4) ? . . . .
C(9) C(10) C(11) C(12) -0.8(4) ? . . . .
C(10) C(11) C(12) N(1) -177.7(2) ? . . . .
C(10) C(11) C(12) C(7) -1.1(4) ? . . . .
C(1) C(14) C(15) C(16) 15.7(3) ? . . . .
C(14) C(15) C(16) O(1) 95.0(3) ? . . . .
C(14) C(15) C(16) N(1) -87.4(3) ? . . . .

loop_
_cod_related_entry_id
_cod_related_entry_database
_cod_related_entry_code
1 ChemSpider 30659260
